data_7103093
loop_
_publ_author_name
'Nishiura, Masayoshi'
'Mashiko, Tomohiro'
'Hou, Zhaomin'

_publ_section_title
;
 Synthesis and styrene polymerisation catalysis of eta5- and
 eta1-pyrrolyl-ligated cationic rare earth metal aminobenzyl complexes.
;
_journal_issue 17
_journal_name_full 'Chemical communications (Cambridge, England)'
_journal_page_first 2019
_journal_page_last 2021
_journal_paper_doi 10.1039/b719182k
_journal_year 2008
_chemical_formula_sum 'C30 H44 N3 Y'
_chemical_formula_weight 535.59
_chemical_name_common PyrYBz2
_chemical_name_systematic
;
?
;
_space_group_IT_number 14
_symmetry_cell_setting monoclinic
_symmetry_space_group_name_Hall '-P 2yn'
_symmetry_space_group_name_H-M 'P 1 21/n 1'
_atom_sites_solution_hydrogens geom
_atom_sites_solution_primary direct
_atom_sites_solution_secondary difmap
_audit_creation_method SHELXL-97
_cell_angle_alpha 90.00
_cell_angle_beta 93.477(2)
_cell_angle_gamma 90.00
_cell_formula_units_Z 4
_cell_length_a 11.140(2)
_cell_length_b 21.396(4)
_cell_length_c 11.757(2)
_cell_measurement_temperature 173(2)
_cell_volume 2797.0(9)
_computing_cell_refinement 'Bruker SMART'
_computing_data_collection 'Bruker SMART'
_computing_data_reduction 'Bruker SHELXTL'
_computing_molecular_graphics 'Bruker SHELXTL'
_computing_publication_material 'Bruker SHELXTL'
_computing_structure_refinement 'SHELXL-97 (Sheldrick, 1997)'
_computing_structure_solution 'SHELXS-97 (Sheldrick, 1990)'
_diffrn_ambient_temperature 173(2)
_diffrn_measured_fraction_theta_full 0.994
_diffrn_measured_fraction_theta_max 0.994
_diffrn_measurement_device_type 'CCD area detector'
_diffrn_measurement_method 'phi and omega scans'
_diffrn_radiation_monochromator graphite
_diffrn_radiation_source 'fine-focus sealed tube'
_diffrn_radiation_type MoK\a
_diffrn_radiation_wavelength 0.71073
_diffrn_reflns_av_R_equivalents 0.0426
_diffrn_reflns_av_sigmaI/netI 0.0756
_diffrn_reflns_limit_h_max 13
_diffrn_reflns_limit_h_min -12
_diffrn_reflns_limit_k_max 26
_diffrn_reflns_limit_k_min -25
_diffrn_reflns_limit_l_max 14
_diffrn_reflns_limit_l_min -14
_diffrn_reflns_number 15602
_diffrn_reflns_theta_full 26.07
_diffrn_reflns_theta_max 26.07
_diffrn_reflns_theta_min 1.90
_exptl_absorpt_coefficient_mu 2.107
_exptl_absorpt_correction_T_max 0.4189
_exptl_absorpt_correction_T_min 0.3646
_exptl_absorpt_correction_type multi-scan
_exptl_absorpt_process_details SADABS
_exptl_crystal_colour yellow
_exptl_crystal_density_diffrn 1.272
_exptl_crystal_density_method 'not measured'
_exptl_crystal_description cube
_exptl_crystal_F_000 1136
_exptl_crystal_size_max 0.60
_exptl_crystal_size_mid 0.60
_exptl_crystal_size_min 0.50
_refine_diff_density_max 0.692
_refine_diff_density_min -0.553
_refine_diff_density_rms 0.058
_refine_ls_extinction_method none
_refine_ls_goodness_of_fit_ref 0.965
_refine_ls_hydrogen_treatment none
_refine_ls_matrix_type full
_refine_ls_number_parameters 317
_refine_ls_number_reflns 5515
_refine_ls_number_restraints 0
_refine_ls_restrained_S_all 0.965
_refine_ls_R_factor_all 0.0635
_refine_ls_R_factor_gt 0.0351
_refine_ls_shift/su_max 0.000
_refine_ls_shift/su_mean 0.000
_refine_ls_structure_factor_coef Fsqd
_refine_ls_weighting_details 'calc w=1/[\s^2^(Fo^2^)+(0.0209P)^2^+0.0000P] where P=(Fo^2^+2Fc^2^)/3'
_refine_ls_weighting_scheme calc
_refine_ls_wR_factor_gt 0.0593
_refine_ls_wR_factor_ref 0.0623
_reflns_number_gt 3747
_reflns_number_total 5515
_reflns_threshold_expression >2sigma(I)
_cod_data_source_file b719182k.txt
_cod_data_source_block 2
_cod_original_sg_symbol_H-M P2(1)/n
_cod_database_code 7103093

loop_
_symmetry_equiv_pos_as_xyz
'x, y, z'
'-x+1/2, y+1/2, -z+1/2'
'-x, -y, -z'
'x-1/2, -y-1/2, z-1/2'

loop_
_atom_site_label
_atom_site_type_symbol
_atom_site_fract_x
_atom_site_fract_y
_atom_site_fract_z
_atom_site_U_iso_or_equiv
_atom_site_adp_type
_atom_site_occupancy
_atom_site_symmetry_multiplicity
_atom_site_calc_flag
_atom_site_refinement_flags
_atom_site_disorder_assembly
_atom_site_disorder_group
Y1 Y 0.23725(2) 0.157557(11) 0.45785(2) 0.02104(7) Uani 1 1 d . . .
N1 N 0.21461(19) 0.06703(9) 0.31470(18) 0.0259(5) Uani 1 1 d . . .
N2 N 0.38844(19) 0.24819(9) 0.45556(17) 0.0252(5) Uani 1 1 d . . .
N3 N 0.06392(18) 0.12272(9) 0.58461(16) 0.0211(5) Uani 1 1 d . . .
C1 C 0.4105(2) 0.08661(12) 0.4805(2) 0.0311(7) Uani 1 1 d . . .
H1A H 0.4793 0.1055 0.5253 0.037 Uiso 1 1 calc R . .
H1B H 0.3894 0.0459 0.5140 0.037 Uiso 1 1 calc R . .
C2 C 0.4317(2) 0.08181(11) 0.3580(2) 0.0270(6) Uani 1 1 d . . .
C3 C 0.3362(2) 0.07505(11) 0.2747(2) 0.0246(6) Uani 1 1 d . . .
C4 C 0.3558(2) 0.07745(11) 0.1582(2) 0.0308(7) Uani 1 1 d . . .
H4 H 0.2900 0.0729 0.1036 0.037 Uiso 1 1 calc R . .
C5 C 0.4705(3) 0.08645(12) 0.1225(2) 0.0368(8) Uani 1 1 d . . .
H5 H 0.4837 0.0882 0.0435 0.044 Uiso 1 1 calc R . .
C6 C 0.5657(3) 0.09293(12) 0.2026(3) 0.0381(8) Uani 1 1 d . . .
H6 H 0.6446 0.0994 0.1785 0.046 Uiso 1 1 calc R . .
C7 C 0.5470(2) 0.09013(12) 0.3173(2) 0.0335(7) Uani 1 1 d . . .
H7 H 0.6140 0.0939 0.3707 0.040 Uiso 1 1 calc R . .
C8 C 0.1170(2) 0.07704(12) 0.2253(2) 0.0332(7) Uani 1 1 d . . .
H8A H 0.1259 0.1184 0.1911 0.050 Uiso 1 1 calc R . .
H8B H 0.0390 0.0744 0.2594 0.050 Uiso 1 1 calc R . .
H8C H 0.1214 0.0449 0.1664 0.050 Uiso 1 1 calc R . .
C9 C 0.1997(3) 0.00236(11) 0.3596(2) 0.0344(7) Uani 1 1 d . . .
H9A H 0.1942 -0.0273 0.2960 0.052 Uiso 1 1 calc R . .
H9B H 0.1261 0.0002 0.4010 0.052 Uiso 1 1 calc R . .
H9C H 0.2691 -0.0082 0.4113 0.052 Uiso 1 1 calc R . .
C10 C 0.1925(2) 0.22884(10) 0.2985(2) 0.0246(6) Uani 1 1 d . . .
H10A H 0.2456 0.2204 0.2357 0.029 Uiso 1 1 calc R . .
H10B H 0.1077 0.2246 0.2692 0.029 Uiso 1 1 calc R . .
C11 C 0.2154(2) 0.29193(11) 0.3470(2) 0.0231(6) Uani 1 1 d . . .
C12 C 0.3121(2) 0.30250(12) 0.4278(2) 0.0238(6) Uani 1 1 d . . .
C13 C 0.3320(2) 0.36072(12) 0.4776(2) 0.0321(7) Uani 1 1 d . . .
H13 H 0.3984 0.3667 0.5311 0.039 Uiso 1 1 calc R . .
C14 C 0.2556(3) 0.41018(13) 0.4496(2) 0.0387(8) Uani 1 1 d . . .
H14 H 0.2692 0.4499 0.4840 0.046 Uiso 1 1 calc R . .
C15 C 0.1592(3) 0.40131(13) 0.3712(2) 0.0352(7) Uani 1 1 d . . .
H15 H 0.1062 0.4349 0.3520 0.042 Uiso 1 1 calc R . .
C16 C 0.1404(2) 0.34351(12) 0.3210(2) 0.0275(6) Uani 1 1 d . . .
H16 H 0.0744 0.3384 0.2668 0.033 Uiso 1 1 calc R . .
C17 C 0.4778(2) 0.24123(12) 0.3667(2) 0.0332(7) Uani 1 1 d . . .
H17A H 0.4353 0.2340 0.2924 0.050 Uiso 1 1 calc R . .
H17B H 0.5306 0.2057 0.3859 0.050 Uiso 1 1 calc R . .
H17C H 0.5260 0.2794 0.3636 0.050 Uiso 1 1 calc R . .
C18 C 0.4591(3) 0.25356(13) 0.5663(2) 0.0410(8) Uani 1 1 d . . .
H18A H 0.5184 0.2872 0.5618 0.061 Uiso 1 1 calc R . .
H18B H 0.5007 0.2140 0.5835 0.061 Uiso 1 1 calc R . .
H18C H 0.4049 0.2630 0.6266 0.061 Uiso 1 1 calc R . .
C19 C 0.0302(2) 0.18265(11) 0.5524(2) 0.0204(6) Uani 1 1 d . . .
C20 C 0.1102(2) 0.22610(11) 0.6039(2) 0.0226(6) Uani 1 1 d . . .
H20 H 0.1083 0.2702 0.5941 0.027 Uiso 1 1 calc R . .
C21 C 0.1943(2) 0.19162(11) 0.6733(2) 0.0234(6) Uani 1 1 d . . .
H21 H 0.2603 0.2081 0.7188 0.028 Uiso 1 1 calc R . .
C22 C 0.1617(2) 0.12854(11) 0.6624(2) 0.0210(6) Uani 1 1 d . . .
C23 C -0.0913(2) 0.19380(11) 0.4896(2) 0.0226(6) Uani 1 1 d . . .
C24 C -0.1114(2) 0.26363(11) 0.4680(2) 0.0343(7) Uani 1 1 d . . .
H24A H -0.1055 0.2861 0.5407 0.052 Uiso 1 1 calc R . .
H24B H -0.1915 0.2701 0.4305 0.052 Uiso 1 1 calc R . .
H24C H -0.0502 0.2794 0.4188 0.052 Uiso 1 1 calc R . .
C25 C -0.1039(2) 0.15801(13) 0.3772(2) 0.0340(6) Uani 1 1 d . . .
H25A H -0.0459 0.1743 0.3251 0.051 Uiso 1 1 calc R . .
H25B H -0.1857 0.1633 0.3429 0.051 Uiso 1 1 calc R . .
H25C H -0.0882 0.1135 0.3914 0.051 Uiso 1 1 calc R . .
C26 C -0.1888(2) 0.16979(11) 0.5663(2) 0.0305(7) Uani 1 1 d . . .
H26A H -0.1784 0.1248 0.5787 0.046 Uiso 1 1 calc R . .
H26B H -0.2685 0.1778 0.5292 0.046 Uiso 1 1 calc R . .
H26C H -0.1815 0.1916 0.6397 0.046 Uiso 1 1 calc R . .
C27 C 0.2007(2) 0.07434(11) 0.7399(2) 0.0233(6) Uani 1 1 d . . .
C28 C 0.1218(3) 0.07752(13) 0.8430(2) 0.0405(8) Uani 1 1 d . . .
H28A H 0.1395 0.1161 0.8857 0.061 Uiso 1 1 calc R . .
H28B H 0.1389 0.0414 0.8926 0.061 Uiso 1 1 calc R . .
H28C H 0.0367 0.0771 0.8162 0.061 Uiso 1 1 calc R . .
C29 C 0.3334(2) 0.07967(12) 0.7821(2) 0.0325(7) Uani 1 1 d . . .
H29A H 0.3839 0.0794 0.7166 0.049 Uiso 1 1 calc R . .
H29B H 0.3551 0.0442 0.8320 0.049 Uiso 1 1 calc R . .
H29C H 0.3460 0.1188 0.8246 0.049 Uiso 1 1 calc R . .
C30 C 0.1791(2) 0.01127(11) 0.6800(2) 0.0297(7) Uani 1 1 d . . .
H30A H 0.0954 0.0089 0.6493 0.045 Uiso 1 1 calc R . .
H30B H 0.1949 -0.0227 0.7348 0.045 Uiso 1 1 calc R . .
H30C H 0.2331 0.0073 0.6177 0.045 Uiso 1 1 calc R . .

loop_
_atom_site_aniso_label
_atom_site_aniso_U_11
_atom_site_aniso_U_22
_atom_site_aniso_U_33
_atom_site_aniso_U_23
_atom_site_aniso_U_13
_atom_site_aniso_U_12
Y1 0.02073(13) 0.02262(13) 0.01960(13) -0.00015(14) -0.00010(9) -0.00027(14)
N1 0.0238(14) 0.0264(13) 0.0278(13) -0.0034(10) 0.0030(10) -0.0010(10)
N2 0.0227(13) 0.0302(13) 0.0219(13) 0.0019(10) -0.0053(10) -0.0056(10)
N3 0.0201(13) 0.0232(12) 0.0198(12) -0.0001(10) 0.0008(10) 0.0006(10)
C1 0.0297(17) 0.0339(17) 0.0291(17) -0.0002(13) -0.0033(13) 0.0025(13)
C2 0.0272(17) 0.0188(14) 0.0352(17) -0.0013(12) 0.0041(13) 0.0067(12)
C3 0.0271(17) 0.0171(14) 0.0301(17) -0.0018(12) 0.0066(13) 0.0016(12)
C4 0.0348(19) 0.0249(16) 0.0330(17) -0.0010(13) 0.0042(14) 0.0018(13)
C5 0.044(2) 0.0332(17) 0.0353(18) 0.0067(14) 0.0155(16) 0.0060(15)
C6 0.0304(19) 0.0324(17) 0.053(2) 0.0049(15) 0.0168(16) 0.0063(14)
C7 0.0235(17) 0.0330(16) 0.0439(19) -0.0014(14) 0.0008(14) 0.0061(13)
C8 0.0305(18) 0.0334(17) 0.0357(18) -0.0097(14) 0.0011(14) -0.0023(14)
C9 0.0401(19) 0.0292(16) 0.0345(18) -0.0051(13) 0.0074(14) -0.0056(14)
C10 0.0223(16) 0.0269(15) 0.0242(15) 0.0005(12) -0.0010(12) -0.0070(12)
C11 0.0230(16) 0.0287(16) 0.0180(15) 0.0050(12) 0.0036(12) -0.0051(12)
C12 0.0254(16) 0.0262(16) 0.0203(15) 0.0018(12) 0.0049(12) -0.0045(12)
C13 0.0337(18) 0.0332(18) 0.0296(16) -0.0030(13) 0.0024(13) -0.0126(13)
C14 0.047(2) 0.0266(16) 0.0440(19) -0.0071(15) 0.0132(16) -0.0076(15)
C15 0.0337(19) 0.0298(17) 0.0433(19) 0.0052(14) 0.0134(15) 0.0021(14)
C16 0.0260(15) 0.0294(15) 0.0275(15) 0.0052(14) 0.0036(11) -0.0001(14)
C17 0.0236(16) 0.0347(17) 0.0413(18) 0.0050(14) 0.0024(14) -0.0006(13)
C18 0.041(2) 0.0452(18) 0.0343(18) 0.0095(15) -0.0149(15) -0.0138(15)
C19 0.0239(16) 0.0212(14) 0.0163(14) 0.0003(11) 0.0037(12) 0.0018(12)
C20 0.0274(16) 0.0183(14) 0.0226(15) -0.0011(12) 0.0054(12) 0.0004(12)
C21 0.0216(16) 0.0279(16) 0.0207(15) -0.0027(12) 0.0015(12) -0.0028(12)
C22 0.0192(15) 0.0245(15) 0.0195(15) -0.0010(12) 0.0032(12) 0.0017(12)
C23 0.0200(15) 0.0234(14) 0.0245(15) 0.0017(12) 0.0009(12) 0.0006(12)
C24 0.0285(17) 0.0312(16) 0.0426(18) 0.0070(14) -0.0038(14) 0.0027(13)
C25 0.0225(15) 0.0477(17) 0.0312(15) -0.0072(16) -0.0029(12) 0.0013(15)
C26 0.0246(15) 0.0335(17) 0.0336(16) 0.0029(13) 0.0029(12) -0.0004(12)
C27 0.0253(16) 0.0233(15) 0.0207(15) 0.0021(12) -0.0026(12) 0.0003(12)
C28 0.048(2) 0.0408(18) 0.0330(18) 0.0161(14) 0.0072(15) 0.0086(15)
C29 0.0342(18) 0.0273(16) 0.0350(18) 0.0033(13) -0.0066(14) 0.0019(13)
C30 0.0250(17) 0.0272(16) 0.0362(17) 0.0096(13) -0.0051(13) 0.0008(12)

loop_
_atom_type_symbol
_atom_type_description
_atom_type_scat_dispersion_real
_atom_type_scat_dispersion_imag
_atom_type_scat_source
C C 0.0033 0.0016 'International Tables Vol C Tables 4.2.6.8 and 6.1.1.4'
H H 0.0000 0.0000 'International Tables Vol C Tables 4.2.6.8 and 6.1.1.4'
N N 0.0061 0.0033 'International Tables Vol C Tables 4.2.6.8 and 6.1.1.4'
Y Y -2.7962 3.5667 'International Tables Vol C Tables 4.2.6.8 and 6.1.1.4'

loop_
_geom_angle_atom_site_label_1
_geom_angle_atom_site_label_2
_geom_angle_atom_site_label_3
_geom_angle
_geom_angle_site_symmetry_1
_geom_angle_site_symmetry_3
_geom_angle_publ_flag
C10 Y1 C1 126.23(8) . . ?
C10 Y1 N1 87.77(8) . . ?
C1 Y1 N1 69.53(8) . . ?
C10 Y1 N2 67.93(7) . . ?
C1 Y1 N2 87.50(8) . . ?
N1 Y1 N2 126.91(6) . . ?
C10 Y1 N3 119.41(7) . . ?
C1 Y1 N3 111.35(7) . . ?
N1 Y1 N3 96.42(6) . . ?
N2 Y1 N3 136.66(6) . . ?
C10 Y1 C22 140.84(8) . . ?
C1 Y1 C22 92.70(8) . . ?
N1 Y1 C22 113.03(7) . . ?
N2 Y1 C22 115.32(7) . . ?
N3 Y1 C22 30.36(6) . . ?
C10 Y1 C19 93.01(8) . . ?
C1 Y1 C19 140.38(8) . . ?
N1 Y1 C19 111.77(7) . . ?
N2 Y1 C19 115.79(7) . . ?
N3 Y1 C19 30.26(6) . . ?
C22 Y1 C19 49.10(7) . . ?
C10 Y1 C21 120.67(8) . . ?
C1 Y1 C21 104.33(8) . . ?
N1 Y1 C21 143.18(7) . . ?
N2 Y1 C21 87.70(7) . . ?
N3 Y1 C21 50.61(7) . . ?
C22 Y1 C21 30.21(7) . . ?
C19 Y1 C21 49.52(7) . . ?
C10 Y1 C20 93.31(8) . . ?
C1 Y1 C20 134.44(8) . . ?
N1 Y1 C20 141.83(7) . . ?
N2 Y1 C20 88.07(7) . . ?
N3 Y1 C20 50.51(7) . . ?
C22 Y1 C20 49.61(7) . . ?
C19 Y1 C20 30.06(7) . . ?
C21 Y1 C20 30.17(7) . . ?
C10 Y1 C2 98.96(8) . . ?
C1 Y1 C2 29.29(7) . . ?
N1 Y1 C2 51.75(7) . . ?
N2 Y1 C2 85.08(7) . . ?
N3 Y1 C2 130.07(7) . . ?
C22 Y1 C2 120.09(7) . . ?
C19 Y1 C2 158.76(7) . . ?
C21 Y1 C2 133.20(8) . . ?
C20 Y1 C2 162.52(8) . . ?
C10 Y1 C3 83.41(8) . . ?
C1 Y1 C3 53.29(8) . . ?
N1 Y1 C3 28.84(6) . . ?
N2 Y1 C3 99.47(7) . . ?
N3 Y1 C3 123.31(6) . . ?
C22 Y1 C3 130.57(7) . . ?
C19 Y1 C3 140.28(7) . . ?
C21 Y1 C3 155.65(7) . . ?
C20 Y1 C3 169.89(8) . . ?
C2 Y1 C3 26.96(7) . . ?
C3 N1 C8 114.0(2) . . ?
C3 N1 C9 110.2(2) . . ?
C8 N1 C9 107.0(2) . . ?
C3 N1 Y1 93.78(14) . . ?
C8 N1 Y1 113.22(14) . . ?
C9 N1 Y1 118.40(15) . . ?
C12 N2 C18 113.8(2) . . ?
C12 N2 C17 109.01(19) . . ?
C18 N2 C17 106.3(2) . . ?
C12 N2 Y1 103.24(14) . . ?
C18 N2 Y1 111.25(15) . . ?
C17 N2 Y1 113.40(15) . . ?
C19 N3 C22 106.7(2) . . ?
C19 N3 Y1 77.14(13) . . ?
C22 N3 Y1 76.85(13) . . ?
C2 C1 Y1 96.24(16) . . ?
C7 C2 C3 116.2(2) . . ?
C7 C2 C1 121.7(3) . . ?
C3 C2 C1 121.7(2) . . ?
C7 C2 Y1 139.39(18) . . ?
C3 C2 Y1 78.17(15) . . ?
C1 C2 Y1 54.47(13) . . ?
C4 C3 C2 121.3(2) . . ?
C4 C3 N1 121.2(2) . . ?
C2 C3 N1 117.4(2) . . ?
C4 C3 Y1 139.06(17) . . ?
C2 C3 Y1 74.87(14) . . ?
N1 C3 Y1 57.38(11) . . ?
C5 C4 C3 120.2(3) . . ?
C4 C5 C6 119.5(3) . . ?
C7 C6 C5 120.4(3) . . ?
C6 C7 C2 122.2(3) . . ?
C11 C10 Y1 104.59(16) . . ?
C16 C11 C12 116.1(2) . . ?
C16 C11 C10 123.1(2) . . ?
C12 C11 C10 120.8(2) . . ?
C13 C12 C11 121.6(3) . . ?
C13 C12 N2 122.8(2) . . ?
C11 C12 N2 115.6(2) . . ?
C14 C13 C12 120.3(3) . . ?
C15 C14 C13 119.6(3) . . ?
C16 C15 C14 119.9(3) . . ?
C15 C16 C11 122.5(3) . . ?
N3 C19 C20 110.0(2) . . ?
N3 C19 C23 119.8(2) . . ?
C20 C19 C23 129.1(2) . . ?
N3 C19 Y1 72.60(13) . . ?
C20 C19 Y1 76.76(14) . . ?
C23 C19 Y1 126.46(15) . . ?
C19 C20 C21 106.6(2) . . ?
C19 C20 Y1 73.18(13) . . ?
C21 C20 Y1 74.38(13) . . ?
C22 C21 C20 107.0(2) . . ?
C22 C21 Y1 73.41(14) . . ?
C20 C21 Y1 75.45(14) . . ?
N3 C22 C21 109.6(2) . . ?
N3 C22 C27 120.7(2) . . ?
C21 C22 C27 128.1(2) . . ?
N3 C22 Y1 72.79(13) . . ?
C21 C22 Y1 76.38(14) . . ?
C27 C22 Y1 128.53(16) . . ?
C19 C23 C25 112.0(2) . . ?
C19 C23 C24 110.6(2) . . ?
C25 C23 C24 109.9(2) . . ?
C19 C23 C26 107.6(2) . . ?
C25 C23 C26 107.9(2) . . ?
C24 C23 C26 108.7(2) . . ?
C22 C27 C30 111.4(2) . . ?
C22 C27 C29 111.8(2) . . ?
C30 C27 C29 109.6(2) . . ?
C22 C27 C28 106.4(2) . . ?
C30 C27 C28 108.6(2) . . ?
C29 C27 C28 109.1(2) . . ?

loop_
_geom_bond_atom_site_label_1
_geom_bond_atom_site_label_2
_geom_bond_distance
_geom_bond_site_symmetry_2
_geom_bond_publ_flag
Y1 C10 2.443(2) . ?
Y1 C1 2.457(3) . ?
Y1 N1 2.568(2) . ?
Y1 N2 2.570(2) . ?
Y1 N3 2.6180(19) . ?
Y1 C22 2.669(2) . ?
Y1 C19 2.675(2) . ?
Y1 C21 2.706(2) . ?
Y1 C20 2.720(2) . ?
Y1 C2 3.001(2) . ?
Y1 C3 3.043(2) . ?
N1 C3 1.471(3) . ?
N1 C8 1.481(3) . ?
N1 C9 1.494(3) . ?
N2 C12 1.465(3) . ?
N2 C18 1.484(3) . ?
N2 C17 1.493(3) . ?
N3 C19 1.382(3) . ?
N3 C22 1.385(3) . ?
C1 C2 1.477(3) . ?
C2 C7 1.408(3) . ?
C2 C3 1.410(3) . ?
C3 C4 1.400(3) . ?
C4 C5 1.382(3) . ?
C5 C6 1.383(4) . ?
C6 C7 1.378(3) . ?
C10 C11 1.481(3) . ?
C11 C16 1.406(3) . ?
C11 C12 1.411(3) . ?
C12 C13 1.388(3) . ?
C13 C14 1.385(4) . ?
C14 C15 1.384(4) . ?
C15 C16 1.381(3) . ?
C19 C20 1.400(3) . ?
C19 C23 1.521(3) . ?
C20 C21 1.412(3) . ?
C21 C22 1.401(3) . ?
C22 C27 1.522(3) . ?
C23 C25 1.527(3) . ?
C23 C24 1.530(3) . ?
C23 C26 1.541(3) . ?
C27 C30 1.534(3) . ?
C27 C29 1.535(3) . ?
C27 C28 1.541(3) . ?
